data_1100752
loop_
_publ_author_name
'Jian-Kai Cheng'
'Yu-Biao Chen'
'Ling Wu'
'Jian Zhang'
'Yi-Hang Wen'
'Zhao-Ji Li'
'Yuan-Gen Yao'

_publ_contact_author_address
; 

  The State Key Laboratory of Structural Chemistry,

  Fujian Institute of Research on the Structure of Matter,

  the Chinese Academy of Sciences, 

  Fuzhou, Fujian 350002, 

  P. R. China

;
_publ_contact_author_email yyg@fjirsm.ac.cn
_publ_contact_author_fax 86-591-83714946
_publ_contact_author_name 'Yuan-Gen Yao'
_publ_contact_author_phone 86-591-83711523
_publ_section_title
;

A 3-D Noninterpenetrating Diamondoid Network of a Decanuclear Copper(I)

Complex

;
_journal_name_full 'Inorganic Chemistry'
_journal_page_first 3386
_journal_page_last 3388
_journal_paper_doi 10.1021/ic050301f
_journal_volume 44
_journal_year 2005
_chemical_formula_moiety 'C10 H10 Cl5 Cu5 N2 S2 '
_chemical_formula_sum 'C10 H10 Cl5 Cu5 N2 S2'
_chemical_formula_weight 717.27
_chemical_name_systematic
;

 ?

;
_space_group_IT_number 88
_symmetry_cell_setting tetragonal
_symmetry_space_group_name_Hall '-I 4ad'
_symmetry_space_group_name_H-M 'I 41/a :2'
_atom_sites_solution_hydrogens geom
_atom_sites_solution_primary direct
_atom_sites_solution_secondary difmap
_audit_creation_method SHELXL-97
_cell_angle_alpha 90.00
_cell_angle_beta 90.00
_cell_angle_gamma 90.00
_cell_formula_units_Z 8
_cell_length_a 17.5832(4)
_cell_length_b 17.5832(4)
_cell_length_c 12.1881(6)
_cell_measurement_temperature 293(2)
_cell_measurement_theta_max 24.99
_cell_measurement_theta_min 2.03
_cell_volume 3768.2(2)
_computing_cell_refinement 'Siemens SMART & SAINT'
_computing_data_collection 'Siemens SMART'
_computing_data_reduction 'Siemens XPREP'
_computing_molecular_graphics 'Bruker SHELXTL'
_computing_publication_material 'Bruker SHELXTL'
_computing_structure_refinement 'Siemens SHELXTL'
_computing_structure_solution 'Siemens SHELXTL'
_diffrn_ambient_temperature 293(2)
_diffrn_measured_fraction_theta_full 0.990
_diffrn_measured_fraction_theta_max 0.990
_diffrn_measurement_device_type 'CCD area detector'
_diffrn_measurement_method 'phi and omega scans'
_diffrn_radiation_monochromator graphite
_diffrn_radiation_source 'fine-focus sealed tube'
_diffrn_radiation_type MoK\a
_diffrn_radiation_wavelength 0.71073
_diffrn_reflns_av_R_equivalents 0.0522
_diffrn_reflns_av_sigmaI/netI 0.0618
_diffrn_reflns_limit_h_max 20
_diffrn_reflns_limit_h_min -16
_diffrn_reflns_limit_k_max 20
_diffrn_reflns_limit_k_min -20
_diffrn_reflns_limit_l_max 14
_diffrn_reflns_limit_l_min -5
_diffrn_reflns_number 4467
_diffrn_reflns_theta_full 24.99
_diffrn_reflns_theta_max 24.99
_diffrn_reflns_theta_min 2.03
_diffrn_standards_decay_% 0
_diffrn_standards_interval_count 0
_diffrn_standards_interval_time .
_diffrn_standards_number 0
_exptl_absorpt_coefficient_mu 6.478
_exptl_absorpt_correction_T_max 0.355
_exptl_absorpt_correction_T_min 0.230
_exptl_absorpt_correction_type empirical
_exptl_absorpt_process_details 'SADABS (Sheldrick, 1996)'
_exptl_crystal_colour red
_exptl_crystal_density_diffrn 2.529
_exptl_crystal_density_method 'not measured'
_exptl_crystal_description prism
_exptl_crystal_F_000 2768
_exptl_crystal_size_max .26
_exptl_crystal_size_mid .20
_exptl_crystal_size_min .16
_refine_diff_density_max 0.864
_refine_diff_density_min -0.882
_refine_diff_density_rms 0.128
_refine_ls_extinction_expression Fc^*^=kFc[1+0.001xFc^2^\l^3^/sin(2\q)]^-1/4^
_refine_ls_extinction_method SHELXL
_refine_ls_goodness_of_fit_ref 1.063
_refine_ls_hydrogen_treatment mixed
_refine_ls_matrix_type full
_refine_ls_number_parameters 112
_refine_ls_number_reflns 1670
_refine_ls_number_restraints 0
_refine_ls_restrained_S_all 1.063
_refine_ls_R_factor_gt 0.0559
_refine_ls_shift/su_max 0.001
_refine_ls_shift/su_mean 0.000
_refine_ls_structure_factor_coef Fsqd
_refine_ls_weighting_details 'calc w=1/[\s^2^(Fo^2^)+(0.0314P)^2^+54.1553P] where P=(Fo^2^+2Fc^2^)/3'
_refine_ls_weighting_scheme calc
_refine_ls_wR_factor_gt 0.1001
_refine_ls_wR_factor_ref 0.1216
_reflns_number_gt 1045
_reflns_number_total 1670
_reflns_threshold_expression >2sigma(I)
_cod_data_source_file ic050301fsi20050228_040827.cif
_cod_data_source_block 1
_cod_depositor_comments
;
The following automatic conversions were performed:
'_symmetry_cell_setting' value 'Tetragonal' changed to 'tetragonal'
according to '/home/saulius/struct/CIF-dictionaries/cif_core.dic'
dictionary named 'cif_core.dic' version 2.4.1 from 2010-06-29.

Automatic conversion script
Id: cif_fix_enum 1527 2010-12-29 10:47:43Z saulius 
;
_cod_original_sg_symbol_Hall '-I 4ad '
_cod_original_sg_symbol_H-M 'I 41/a'
_cod_database_code 1100752
_refine_ls_r_factor_ref 0.1112

loop_
_symmetry_equiv_pos_as_xyz
'x, y, z'
'-x+1/2, -y, z+1/2'
'-y+3/4, x+1/4, z+1/4'
'y+3/4, -x+3/4, z+3/4'
'x+1/2, y+1/2, z+1/2'
'-x+1, -y+1/2, z+1'
'-y+5/4, x+3/4, z+3/4'
'y+5/4, -x+5/4, z+5/4'
'-x, -y, -z'
'x-1/2, y, -z-1/2'
'y-3/4, -x-1/4, -z-1/4'
'-y-3/4, x-3/4, -z-3/4'
'-x+1/2, -y+1/2, -z+1/2'
'x, y+1/2, -z'
'y-1/4, -x+1/4, -z+1/4'
'-y-1/4, x-1/4, -z-1/4'

loop_
_atom_site_label
_atom_site_type_symbol
_atom_site_fract_x
_atom_site_fract_y
_atom_site_fract_z
_atom_site_U_iso_or_equiv
_atom_site_adp_type
_atom_site_occupancy
_atom_site_symmetry_multiplicity
_atom_site_calc_flag
_atom_site_refinement_flags
_atom_site_disorder_assembly
_atom_site_disorder_group
Cu1 Cu 0.0000 0.7500 0.09016(13) 0.0405(5) Uani 1 2 d S . .
Cu2 Cu 0.14046(7) 0.80280(7) -0.12705(10) 0.0496(4) Uani 1 1 d . . .
S1 S 0.09773(11) 0.70730(11) -0.01972(16) 0.0223(5) Uani 1 1 d . . .
Cl3 Cl 0.2500 0.7500 -0.2500 0.0368(7) Uani 1 2 d S . .
Cl1 Cl 0.04812(12) 0.84903(12) 0.20431(18) 0.0388(6) Uani 1 1 d . . .
Cl2 Cl 0.20213(12) 0.90588(12) -0.0395(2) 0.0443(6) Uani 1 1 d . . .
Cu3 Cu 0.34074(9) 0.84439(8) -0.19317(12) 0.0657(5) Uani 1 1 d . . .
C5 C 0.1596(5) 0.6087(5) 0.1312(7) 0.039(2) Uani 1 1 d . . .
H5A H 0.1144 0.5814 0.1269 0.047 Uiso 1 1 calc R . .
C2 C 0.2378(5) 0.7140(5) 0.0784(7) 0.040(2) Uani 1 1 d . . .
H2A H 0.2463 0.7575 0.0368 0.048 Uiso 1 1 calc R . .
C1 C 0.1689(4) 0.6752(4) 0.0699(6) 0.0224(18) Uani 1 1 d . . .
N1 N 0.2812(4) 0.6244(5) 0.2043(6) 0.048(2) Uani 1 1 d . . .
H1A H 0.3165 0.6085 0.2474 0.057 Uiso 1 1 calc R . .
C3 C 0.2928(5) 0.6882(6) 0.1476(8) 0.051(3) Uani 1 1 d . . .
H3A H 0.3381 0.7149 0.1553 0.061 Uiso 1 1 calc R . .
C4 C 0.2167(5) 0.5841(6) 0.1969(8) 0.047(3) Uani 1 1 d . . .
H4A H 0.2111 0.5394 0.2368 0.057 Uiso 1 1 calc R . .

loop_
_atom_site_aniso_label
_atom_site_aniso_U_11
_atom_site_aniso_U_22
_atom_site_aniso_U_33
_atom_site_aniso_U_23
_atom_site_aniso_U_13
_atom_site_aniso_U_12
Cu1 0.0314(9) 0.0499(11) 0.0402(10) 0.000 0.000 0.0102(8)
Cu2 0.0447(8) 0.0477(8) 0.0563(8) 0.0226(6) -0.0182(6) -0.0116(6)
S1 0.0197(10) 0.0230(11) 0.0243(10) -0.0001(9) -0.0034(9) 0.0013(8)
Cl3 0.0291(16) 0.0357(17) 0.0456(19) -0.0092(15) 0.0044(14) -0.0023(13)
Cl1 0.0372(12) 0.0393(13) 0.0398(13) -0.0047(11) -0.0101(11) 0.0000(10)
Cl2 0.0304(12) 0.0346(13) 0.0679(17) -0.0127(12) -0.0042(12) -0.0048(10)
Cu3 0.0835(11) 0.0528(9) 0.0607(9) 0.0028(7) -0.0041(8) 0.0000(8)
C5 0.032(5) 0.042(6) 0.043(6) 0.014(5) -0.002(5) -0.006(4)
C2 0.036(5) 0.039(5) 0.045(6) 0.021(5) -0.011(5) -0.008(4)
C1 0.024(4) 0.018(4) 0.025(4) -0.002(4) -0.001(4) 0.006(3)
N1 0.040(5) 0.061(5) 0.042(5) 0.019(4) -0.018(4) 0.008(4)
C3 0.038(6) 0.059(7) 0.056(7) 0.016(6) -0.024(5) -0.008(5)
C4 0.040(6) 0.050(6) 0.051(6) 0.021(5) -0.007(5) 0.003(5)

loop_
_atom_type_symbol
_atom_type_description
_atom_type_scat_dispersion_real
_atom_type_scat_dispersion_imag
_atom_type_scat_source
C C 0.0033 0.0016 'International Tables Vol C Tables 4.2.6.8 and 6.1.1.4'
H H 0.0000 0.0000 'International Tables Vol C Tables 4.2.6.8 and 6.1.1.4'
N N 0.0061 0.0033 'International Tables Vol C Tables 4.2.6.8 and 6.1.1.4'
S S 0.1246 0.1234 'International Tables Vol C Tables 4.2.6.8 and 6.1.1.4'
Cl Cl 0.1484 0.1585 'International Tables Vol C Tables 4.2.6.8 and 6.1.1.4'
Cu Cu 0.3201 1.2651 'International Tables Vol C Tables 4.2.6.8 and 6.1.1.4'

loop_
_geom_angle_atom_site_label_1
_geom_angle_atom_site_label_2
_geom_angle_atom_site_label_3
_geom_angle
_geom_angle_site_symmetry_1
_geom_angle_site_symmetry_3
_geom_angle_publ_flag
S1 Cu1 S1 108.93(11) 6_464 . ?
S1 Cu1 Cl1 111.46(7) 6_464 . ?
S1 Cu1 Cl1 108.21(7) . . ?
S1 Cu1 Cl1 108.21(7) 6_464 6_464 ?
S1 Cu1 Cl1 111.46(7) . 6_464 ?
Cl1 Cu1 Cl1 108.60(13) . 6_464 ?
S1 Cu2 S1 109.13(10) . 16_665 ?
S1 Cu2 Cl2 117.44(10) . . ?
S1 Cu2 Cl2 109.28(9) 16_665 . ?
S1 Cu2 Cl3 108.28(7) . . ?
S1 Cu2 Cl3 111.34(7) 16_665 . ?
Cl2 Cu2 Cl3 101.14(7) . . ?
S1 Cu2 Cu3 86.67(7) . 8_354 ?
S1 Cu2 Cu3 89.57(7) 16_665 8_354 ?
Cl2 Cu2 Cu3 46.83(7) . 8_354 ?
Cl3 Cu2 Cu3 147.28(5) . 8_354 ?
C1 S1 Cu2 111.2(3) . . ?
C1 S1 Cu2 110.5(2) . 11_565 ?
Cu2 S1 Cu2 110.96(8) . 11_565 ?
C1 S1 Cu1 105.9(3) . . ?
Cu2 S1 Cu1 110.04(9) . . ?
Cu2 S1 Cu1 108.00(9) 11_565 . ?
Cu3 Cl3 Cu3 180.00(7) 13_564 . ?
Cu3 Cl3 Cu2 94.52(4) 13_564 13_564 ?
Cu3 Cl3 Cu2 85.48(4) . 13_564 ?
Cu3 Cl3 Cu2 85.48(4) 13_564 . ?
Cu3 Cl3 Cu2 94.51(4) . . ?
Cu2 Cl3 Cu2 180.0 13_564 . ?
Cu3 Cl1 Cu1 90.34(9) 8_354 . ?
Cu3 Cl2 Cu2 82.45(9) 8_354 . ?
Cl2 Cu3 Cl1 135.95(11) 7_554 7_554 ?
Cl2 Cu3 Cl3 116.92(9) 7_554 . ?
Cl1 Cu3 Cl3 107.11(8) 7_554 . ?
Cl2 Cu3 Cu2 50.73(7) 7_554 7_554 ?
Cl1 Cu3 Cu2 113.50(8) 7_554 7_554 ?
Cl3 Cu3 Cu2 112.42(6) . 7_554 ?
C4 C5 C1 119.8(8) . . ?
C4 C5 H5A 120.1 . . ?
C1 C5 H5A 120.1 . . ?
C3 C2 C1 120.1(8) . . ?
C3 C2 H2A 120.0 . . ?
C1 C2 H2A 120.0 . . ?
C2 C1 C5 118.0(7) . . ?
C2 C1 S1 120.7(6) . . ?
C5 C1 S1 121.2(6) . . ?
C3 N1 C4 122.6(8) . . ?
C3 N1 H1A 118.7 . . ?
C4 N1 H1A 118.7 . . ?
N1 C3 C2 119.5(9) . . ?
N1 C3 H3A 120.2 . . ?
C2 C3 H3A 120.2 . . ?
N1 C4 C5 119.9(9) . . ?
N1 C4 H4A 120.1 . . ?
C5 C4 H4A 120.1 . . ?

loop_
_geom_bond_atom_site_label_1
_geom_bond_atom_site_label_2
_geom_bond_distance
_geom_bond_site_symmetry_2
_geom_bond_publ_flag
Cu1 S1 2.304(2) 6_464 ?
Cu1 S1 2.304(2) . ?
Cu1 Cl1 2.384(2) . ?
Cu1 Cl1 2.384(2) 6_464 ?
Cu2 S1 2.257(2) . ?
Cu2 S1 2.272(2) 16_665 ?
Cu2 Cl2 2.366(2) . ?
Cu2 Cl3 2.6109(14) . ?
Cu2 Cu3 3.030(2) 8_354 ?
S1 C1 1.754(8) . ?
S1 Cu2 2.272(2) 11_565 ?
Cl3 Cu3 2.4042(14) 13_564 ?
Cl3 Cu3 2.4042(14) . ?
Cl3 Cu2 2.6109(14) 13_564 ?
Cl1 Cu3 2.239(3) 8_354 ?
Cl2 Cu3 2.229(3) 8_354 ?
Cu3 Cl2 2.229(3) 7_554 ?
Cu3 Cl1 2.239(3) 7_554 ?
Cu3 Cu2 3.030(2) 7_554 ?
C5 C4 1.355(12) . ?
C5 C1 1.398(11) . ?
C5 H5A 0.9300 . ?
C2 C3 1.360(11) . ?
C2 C1 1.394(11) . ?
C2 H2A 0.9300 . ?
N1 C3 1.333(11) . ?
N1 C4 1.340(11) . ?
N1 H1A 0.8600 . ?
C3 H3A 0.9300 . ?
C4 H4A 0.9300 . ?
